data_1558832
loop_
_publ_author_name
'Scheer, Manfred'
'Presypkina, Eugenia V.'
'Virovets, Alexander Viktorovich'
'Bielmeier, Martin'

_publ_section_title
;
 Use of a cyclo-P4 building block -- A Way to Networks of Host-Guest
 Assemblies
;
_journal_name_full 'Chemical Science'
_journal_paper_doi 10.1039/D0SC03437A
_journal_year 2020
_chemical_formula_moiety 'C30 H42 Ag O4 P8 Ta2, Sb F6, (C H2 Cl2)0.35 '
_chemical_formula_structural '[(C13 H21 Ta (C O)2 P4)2 Ag](Sb F6) * 0.35(C H2 Cl2)'
_chemical_formula_sum 'C30.35 H42.7 Ag Cl0.7 F6 O4 P8 Sb Ta2'
_chemical_formula_weight 1449.64
_chemical_properties_physical Air-sensitive,Moisture-sensitive,Oxygen-sensitive
_space_group_crystal_system triclinic
_space_group_IT_number 2
_space_group_name_Hall '-P 1'
_space_group_name_H-M_alt 'P -1'
_atom_sites_solution_hydrogens geom
_atom_sites_solution_primary dual
_atom_sites_solution_secondary difmap
_audit_creation_method SHELXL-2014/7
_audit_update_record
;
2020-06-15 deposited with the CCDC.	2020-08-10 downloaded from the CCDC.
;
_cell_angle_alpha 96.742(4)
_cell_angle_beta 90.464(4)
_cell_angle_gamma 101.225(4)
_cell_formula_units_Z 2
_cell_length_a 10.4796(5)
_cell_length_b 14.2670(6)
_cell_length_c 17.0118(8)
_cell_measurement_reflns_used 5891
_cell_measurement_temperature 89.9(4)
_cell_measurement_theta_max 73.5030
_cell_measurement_theta_min 3.8420
_cell_volume 2476.3(2)
_computing_cell_refinement 'CrysAlisPro 1.171.39.37b (Rigaku OD, 2017)'
_computing_data_collection 'CrysAlisPro 1.171.39.37b (Rigaku OD, 2017)'
_computing_data_reduction 'CrysAlisPro 1.171.39.37b (Rigaku OD, 2017)'
_computing_structure_refinement 'SHELXL-2014/7 (Sheldrick, 2014)'
_computing_structure_solution 'SHELXL-2015/3 (Sheldrick, 2015)'
_diffrn_ambient_environment N~2~
_diffrn_ambient_temperature 89.9(4)
_diffrn_detector 'CCD plate'
_diffrn_detector_area_resol_mean 4.2047
_diffrn_detector_type TitanS2
_diffrn_measured_fraction_theta_full 0.978
_diffrn_measured_fraction_theta_max 0.936
_diffrn_measurement_device 'four-circle diffractometer'
_diffrn_measurement_device_type 'SuperNova, TitanS2'
_diffrn_measurement_method '\w scans'
_diffrn_radiation_monochromator mirror
_diffrn_radiation_probe x-ray
_diffrn_radiation_type CuK\a
_diffrn_radiation_wavelength 1.54178
_diffrn_reflns_av_R_equivalents 0.0517
_diffrn_reflns_av_unetI/netI 0.0670
_diffrn_reflns_Laue_measured_fraction_full 0.978
_diffrn_reflns_Laue_measured_fraction_max 0.936
_diffrn_reflns_limit_h_max 13
_diffrn_reflns_limit_h_min -11
_diffrn_reflns_limit_k_max 16
_diffrn_reflns_limit_k_min -17
_diffrn_reflns_limit_l_max 21
_diffrn_reflns_limit_l_min -15
_diffrn_reflns_number 17168
_diffrn_reflns_point_group_measured_fraction_full 0.978
_diffrn_reflns_point_group_measured_fraction_max 0.936
_diffrn_reflns_theta_full 67.500
_diffrn_reflns_theta_max 75.301
_diffrn_reflns_theta_min 3.868
_diffrn_source 'sealed X-ray tube'
_diffrn_source_type 'SuperNova (Cu) X-ray Source'
_exptl_absorpt_coefficient_mu 18.582
_exptl_absorpt_correction_T_max 0.759
_exptl_absorpt_correction_T_min 0.233
_exptl_absorpt_correction_type gaussian
_exptl_absorpt_process_details
;
CrysAlisPro 1.171.39.37b (Rigaku Oxford Diffraction, 2017)
Numerical absorption correction based on gaussian integration over
			a multifaceted crystal model
Empirical absorption correction using spherical harmonics,
 implemented in SCALE3 ABSPACK scaling algorithm.
;
_exptl_crystal_colour orange
_exptl_crystal_density_diffrn 1.944
_exptl_crystal_description rod
_exptl_crystal_F_000 1373
_exptl_crystal_size_max 0.188
_exptl_crystal_size_mid 0.050
_exptl_crystal_size_min 0.033
_refine_diff_density_max 5.615
_refine_diff_density_min -1.077
_refine_diff_density_rms 0.274
_refine_ls_extinction_method none
_refine_ls_goodness_of_fit_ref 0.996
_refine_ls_hydrogen_treatment constr
_refine_ls_matrix_type full
_refine_ls_number_parameters 511
_refine_ls_number_reflns 9589
_refine_ls_number_restraints 2
_refine_ls_restrained_S_all 0.996
_refine_ls_R_factor_all 0.0907
_refine_ls_R_factor_gt 0.0671
_refine_ls_shift/su_max 0.001
_refine_ls_shift/su_mean 0.000
_refine_ls_structure_factor_coef Fsqd
_refine_ls_weighting_details 'w=1/[\s^2^(Fo^2^)+(0.1191P)^2^] where P=(Fo^2^+2Fc^2^)/3'
_refine_ls_weighting_scheme calc
_refine_ls_wR_factor_gt 0.1705
_refine_ls_wR_factor_ref 0.1823
_reflns_Friedel_coverage 0.000
_reflns_number_gt 6812
_reflns_number_total 9589
_reflns_threshold_expression 'I > 2\s(I)'
_cod_data_source_file d0sc03437a2.cif
_cod_data_source_block prof
_cod_original_formula_sum 'C30.35 H42.70 Ag Cl0.70 F6 O4 P8 Sb Ta2'
_cod_database_code 1558832
_shelx_shelxl_version_number 2014/7
_shelx_space_group_comment
;
The symmetry employed for this shelxl refinement is uniquely defined
by the following loop, which should always be used as a source of
symmetry information in preference to the above space-group names.
They are only intended as comments.
;
_oxdiff_exptl_absorpt_empirical_full_min 0.514
_oxdiff_exptl_absorpt_empirical_full_max 1.696
_oxdiff_exptl_absorpt_empirical_details
;
Empirical correction (ABSPACK) includes:
- Absorption correction using spherical harmonics
- Frame scaling
;

loop_
_space_group_symop_operation_xyz
'x, y, z'
'-x, -y, -z'

loop_
_atom_site_label
_atom_site_type_symbol
_atom_site_fract_x
_atom_site_fract_y
_atom_site_fract_z
_atom_site_U_iso_or_equiv
_atom_site_adp_type
_atom_site_occupancy
_atom_site_site_symmetry_order
_atom_site_calc_flag
_atom_site_refinement_flags_posn
_atom_site_refinement_flags_adp
_atom_site_refinement_flags_occupancy
_atom_site_disorder_assembly
_atom_site_disorder_group
Ta1 Ta 0.11380(5) 0.22254(4) 0.35258(3) 0.03674(16) Uani 1 1 d . . . . .
Ta2 Ta 0.50255(5) 0.19539(4) 0.68767(3) 0.03556(15) Uani 1 1 d . . . . .
Ag1 Ag 0.24529(8) -0.02414(6) 0.49790(5) 0.0406(2) Uani 1 1 d . . . . .
P1 P 0.1178(4) 0.0646(3) 0.4174(2) 0.0525(8) Uani 1 1 d . . . . .
P2 P -0.0698(3) 0.1069(3) 0.4164(2) 0.0496(8) Uani 1 1 d . . . . .
P3 P -0.0675(4) 0.0837(3) 0.2875(2) 0.0512(8) Uani 1 1 d . . . . .
P4 P 0.1214(4) 0.0453(3) 0.2885(2) 0.0544(8) Uani 1 1 d . . . . .
P5 P 0.4124(3) 0.0244(2) 0.60798(17) 0.0458(7) Uani 1 1 d . . . . .
P6 P 0.3860(3) 0.0299(3) 0.73441(18) 0.0503(8) Uani 1 1 d . . . . .
P7 P 0.5951(4) 0.0616(3) 0.74888(19) 0.0493(7) Uani 1 1 d . . . . .
P8 P 0.6206(3) 0.0624(2) 0.62273(18) 0.0453(7) Uani 1 1 d . . . . .
O1C O 0.1407(12) 0.2979(11) 0.5389(5) 0.078(4) Uani 1 1 d . . . . .
O2C O 0.4162(9) 0.2036(8) 0.3571(6) 0.057(2) Uani 1 1 d . . . . .
O3C O 0.1941(11) 0.1832(10) 0.6590(7) 0.074(3) Uani 1 1 d . . . . .
O4C O 0.5564(13) 0.2288(8) 0.5061(6) 0.073(3) Uani 1 1 d . . . . .
C1C C 0.1350(14) 0.2723(12) 0.4742(7) 0.054(3) Uani 1 1 d . . . . .
C2C C 0.3146(13) 0.2117(10) 0.3558(7) 0.045(3) Uani 1 1 d . . . . .
C3C C 0.3036(15) 0.1895(12) 0.6681(8) 0.056(3) Uani 1 1 d . . . . .
C4C C 0.5295(14) 0.2193(11) 0.5683(7) 0.051(3) Uani 1 1 d . . . . .
C11 C -0.0058(12) 0.3448(9) 0.3251(7) 0.043(3) Uani 1 1 d . . . . .
C12 C 0.0235(12) 0.2975(9) 0.2521(6) 0.042(3) Uani 1 1 d . . . . .
H12 H -0.0392 0.2609 0.2142 0.050 Uiso 1 1 calc R U . . .
C13 C 0.1617(11) 0.3123(9) 0.2434(7) 0.040(2) Uani 1 1 d . . . . .
C14 C 0.2144(12) 0.3744(9) 0.3137(7) 0.042(3) Uani 1 1 d . . . . .
H14 H 0.3044 0.3991 0.3253 0.050 Uiso 1 1 calc R U . . .
C15 C 0.1118(13) 0.3932(10) 0.3627(7) 0.045(3) Uani 1 1 d . . . . .
H15 H 0.1212 0.4320 0.4125 0.054 Uiso 1 1 calc R U . . .
C21 C 0.6884(12) 0.3142(9) 0.7386(6) 0.039(2) Uani 1 1 d . . . . .
C22 C 0.6138(13) 0.2855(10) 0.8039(7) 0.046(3) Uani 1 1 d . . . . .
H22 H 0.6413 0.2530 0.8446 0.056 Uiso 1 1 calc R U . . .
C23 C 0.4926(14) 0.3128(11) 0.7987(8) 0.055(3) Uani 1 1 d . . . . .
C24 C 0.4918(15) 0.3576(11) 0.7279(9) 0.058(3) Uani 1 1 d . . . . .
H24 H 0.4214 0.3819 0.7079 0.069 Uiso 1 1 calc R U . . .
C25 C 0.6119(15) 0.3594(10) 0.6933(7) 0.052(3) Uani 1 1 d . . . . .
H25 H 0.6379 0.3869 0.6463 0.063 Uiso 1 1 calc R U . . .
C111 C -0.1417(14) 0.3570(10) 0.3552(8) 0.053(3) Uani 1 1 d . . . . .
C112 C -0.1442(17) 0.3661(13) 0.4441(10) 0.068(4) Uani 1 1 d . . . . .
H11A H -0.1475 0.3028 0.4618 0.102 Uiso 1 1 calc R U . . .
H11B H -0.2213 0.3911 0.4620 0.102 Uiso 1 1 calc R U . . .
H11C H -0.0656 0.4105 0.4665 0.102 Uiso 1 1 calc R U . . .
C113 C -0.1691(18) 0.4495(13) 0.3226(11) 0.074(5) Uani 1 1 d . . . . .
H11D H -0.0938 0.5022 0.3348 0.112 Uiso 1 1 calc R U . . .
H11E H -0.2461 0.4678 0.3475 0.112 Uiso 1 1 calc R U . . .
H11F H -0.1845 0.4366 0.2651 0.112 Uiso 1 1 calc R U . . .
C114 C -0.2487(14) 0.2732(13) 0.3200(9) 0.062(4) Uani 1 1 d . . . . .
H11G H -0.2300 0.2537 0.2648 0.093 Uiso 1 1 calc R U . . .
H11H H -0.3328 0.2935 0.3222 0.093 Uiso 1 1 calc R U . . .
H11I H -0.2518 0.2187 0.3506 0.093 Uiso 1 1 calc R U . . .
C131 C 0.2353(16) 0.2951(11) 0.1677(7) 0.054(3) Uani 1 1 d . . . . .
C132 C 0.3703(18) 0.284(2) 0.1810(9) 0.093(7) Uani 1 1 d . . . . .
H13A H 0.4079 0.3262 0.2286 0.140 Uiso 1 1 calc R U . . .
H13B H 0.4217 0.3015 0.1352 0.140 Uiso 1 1 calc R U . . .
H13C H 0.3711 0.2170 0.1882 0.140 Uiso 1 1 calc R U . . .
C133 C 0.1599(19) 0.2053(14) 0.1160(8) 0.075(5) Uani 1 1 d . . . . .
H13D H 0.1743 0.1473 0.1375 0.112 Uiso 1 1 calc R U . . .
H13E H 0.1906 0.2048 0.0618 0.112 Uiso 1 1 calc R U . . .
H13F H 0.0667 0.2067 0.1159 0.112 Uiso 1 1 calc R U . . .
C134 C 0.2332(19) 0.3834(14) 0.1227(9) 0.074(5) Uani 1 1 d . . . . .
H13G H 0.1449 0.3966 0.1220 0.111 Uiso 1 1 calc R U . . .
H13H H 0.2602 0.3697 0.0682 0.111 Uiso 1 1 calc R U . . .
H13I H 0.2931 0.4397 0.1495 0.111 Uiso 1 1 calc R U . . .
C211 C 0.8336(12) 0.3166(9) 0.7286(7) 0.045(3) Uani 1 1 d . . . . .
C212 C 0.9059(14) 0.4101(11) 0.7802(8) 0.056(3) Uani 1 1 d . . . . .
H21A H 0.8750 0.4659 0.7643 0.083 Uiso 1 1 calc R U . . .
H21B H 0.9998 0.4180 0.7724 0.083 Uiso 1 1 calc R U . . .
H21C H 0.8882 0.4050 0.8362 0.083 Uiso 1 1 calc R U . . .
C213 C 0.8779(14) 0.2297(12) 0.7571(11) 0.063(4) Uani 1 1 d . . . . .
H21D H 0.8533 0.2250 0.8122 0.094 Uiso 1 1 calc R U . . .
H21E H 0.9726 0.2378 0.7536 0.094 Uiso 1 1 calc R U . . .
H21F H 0.8360 0.1709 0.7237 0.094 Uiso 1 1 calc R U . . .
C214 C 0.8686(16) 0.3215(13) 0.6421(9) 0.068(4) Uani 1 1 d . . . . .
H21G H 0.8249 0.2623 0.6100 0.101 Uiso 1 1 calc R U . . .
H21H H 0.9630 0.3287 0.6373 0.101 Uiso 1 1 calc R U . . .
H21I H 0.8403 0.3769 0.6234 0.101 Uiso 1 1 calc R U . . .
C23B C 0.382(4) 0.335(3) 0.854(2) 0.054(8) Uiso 0.45 1 d . . P A 1
C235 C 0.249(4) 0.332(3) 0.828(3) 0.075(11) Uiso 0.45 1 d . . P A 1
H23A H 0.2476 0.3849 0.7964 0.112 Uiso 0.45 1 calc R U P A 1
H23B H 0.2156 0.2705 0.7959 0.112 Uiso 0.45 1 calc R U P A 1
H23C H 0.1949 0.3390 0.8742 0.112 Uiso 0.45 1 calc R U P A 1
C236 C 0.366(6) 0.250(4) 0.902(3) 0.096(15) Uiso 0.45 1 d . . P A 1
H23D H 0.4516 0.2331 0.9096 0.144 Uiso 0.45 1 calc R U P A 1
H23E H 0.3073 0.1947 0.8727 0.144 Uiso 0.45 1 calc R U P A 1
H23F H 0.3305 0.2669 0.9532 0.144 Uiso 0.45 1 calc R U P A 1
C237 C 0.464(4) 0.399(3) 0.930(2) 0.065(9) Uiso 0.45 1 d . . P A 1
H23G H 0.5418 0.3731 0.9401 0.097 Uiso 0.45 1 calc R U P A 1
H23H H 0.4095 0.3956 0.9770 0.097 Uiso 0.45 1 calc R U P A 1
H23I H 0.4888 0.4656 0.9196 0.097 Uiso 0.45 1 calc R U P A 1
C23A C 0.405(3) 0.3075(19) 0.8701(14) 0.044(5) Uiso 0.55 1 d . . P A 2
C232 C 0.262(4) 0.296(3) 0.848(2) 0.075(9) Uiso 0.55 1 d . . P A 2
H23J H 0.2525 0.3221 0.7978 0.113 Uiso 0.55 1 calc R U P A 2
H23K H 0.2185 0.3301 0.8896 0.113 Uiso 0.55 1 calc R U P A 2
H23L H 0.2210 0.2271 0.8415 0.113 Uiso 0.55 1 calc R U P A 2
C233 C 0.435(3) 0.422(2) 0.9084(16) 0.054(6) Uiso 0.55 1 d . . P A 2
H23M H 0.5297 0.4446 0.9157 0.080 Uiso 0.55 1 calc R U P A 2
H23N H 0.3942 0.4282 0.9597 0.080 Uiso 0.55 1 calc R U P A 2
H23O H 0.4004 0.4602 0.8725 0.080 Uiso 0.55 1 calc R U P A 2
C234 C 0.408(3) 0.228(2) 0.9188(16) 0.055(6) Uiso 0.55 1 d . . P A 2
H23P H 0.4978 0.2273 0.9343 0.083 Uiso 0.55 1 calc R U P A 2
H23Q H 0.3694 0.1660 0.8878 0.083 Uiso 0.55 1 calc R U P A 2
H23R H 0.3573 0.2369 0.9664 0.083 Uiso 0.55 1 calc R U P A 2
Sb1 Sb 0.8027(2) 0.34260(19) 1.03930(11) 0.0707(6) Uani 0.5 1 d . . P . .
F11 F 0.777(3) 0.4309(19) 0.9741(12) 0.101(3) Uani 0.5 1 d . . P . .
F12 F 0.944(3) 0.327(2) 0.9864(13) 0.101(3) Uani 0.5 1 d . . P . .
F13 F 0.730(3) 0.242(2) 0.9622(13) 0.101(3) Uani 0.5 1 d . . P . .
F14 F 0.656(3) 0.340(2) 1.0830(12) 0.101(3) Uani 0.5 1 d . . P . .
F15 F 0.822(3) 0.249(2) 1.1054(13) 0.101(3) Uani 0.5 1 d . . P . .
F16 F 0.885(3) 0.435(2) 1.1134(13) 0.101(3) Uani 0.5 1 d . . P . .
Sb2 Sb 0.5000 0.5000 0.5000 0.0410(2) Uani 1 2 d S . P . .
F21 F 0.6581(8) 0.4797(6) 0.5393(5) 0.058(2) Uani 1 1 d . . . . .
F22 F 0.491(2) 0.5933(15) 0.5872(13) 0.060(2) Uani 0.5 1 d . . P B 1
F23 F 0.411(2) 0.4017(17) 0.5560(11) 0.060(2) Uani 0.5 1 d . . P B 1
F22A F 0.474(2) 0.5558(15) 0.6034(13) 0.060(2) Uani 0.5 1 d . . P B 2
F23A F 0.417(2) 0.3794(17) 0.5228(11) 0.060(2) Uani 0.5 1 d . . P B 2
C1S C 0.061(9) -0.064(7) 0.046(5) 0.08(2) Uiso 0.2 1 d . . P C -1
H1SA H 0.0559 -0.1338 0.0321 0.090 Uiso 0.2 1 calc R U P C -1
H1SB H 0.1370 -0.0401 0.0832 0.090 Uiso 0.2 1 calc R U P C -1
Cl11 Cl -0.0577(19) -0.0507(14) 0.0899(11) 0.066(5) Uani 0.2 1 d . . P C -1
Cl12 Cl 0.094(3) -0.005(2) -0.0454(16) 0.090(6) Uiso 0.2 1 d . . P C -1
C2S C 0.587(5) 0.060(9) 0.027(4) 0.09(4) Uiso 0.15 1 d D . P D -2
H2SA H 0.6525 0.0328 0.0547 0.111 Uiso 0.15 1 calc R U P D -2
H2SB H 0.6204 0.1287 0.0231 0.111 Uiso 0.15 1 calc R U P D -2
Cl21 Cl 0.539(5) -0.008(4) -0.069(2) 0.067(10) Uiso 0.1 1 d D . P D -2
Cl22 Cl 0.432(3) 0.038(2) 0.0711(14) 0.078(6) Uiso 0.2 1 d D . P D -2

loop_
_atom_site_aniso_label
_atom_site_aniso_U_11
_atom_site_aniso_U_22
_atom_site_aniso_U_33
_atom_site_aniso_U_23
_atom_site_aniso_U_13
_atom_site_aniso_U_12
Ta1 0.0258(3) 0.0522(3) 0.0296(2) 0.0091(2) 0.00361(19) -0.0012(2)
Ta2 0.0286(3) 0.0467(3) 0.0287(2) 0.00198(19) 0.00156(19) 0.0024(2)
Ag1 0.0320(5) 0.0489(5) 0.0378(4) 0.0026(3) 0.0038(3) 0.0019(3)
P1 0.0408(19) 0.067(2) 0.0558(18) 0.0273(16) 0.0117(15) 0.0128(16)
P2 0.0301(16) 0.0580(19) 0.0633(19) 0.0254(16) 0.0110(14) 0.0039(14)
P3 0.0393(19) 0.0509(18) 0.0598(18) 0.0081(15) 0.0008(15) -0.0009(14)
P4 0.048(2) 0.059(2) 0.0549(18) 0.0062(15) 0.0019(15) 0.0092(16)
P5 0.0351(17) 0.0563(18) 0.0385(14) 0.0006(12) -0.0009(12) -0.0066(14)
P6 0.0418(19) 0.064(2) 0.0383(14) 0.0116(14) -0.0009(13) -0.0088(15)
P7 0.047(2) 0.0566(19) 0.0426(15) 0.0121(13) -0.0033(14) 0.0036(15)
P8 0.0356(17) 0.0536(17) 0.0417(14) -0.0043(12) -0.0008(12) 0.0022(13)
O1C 0.072(8) 0.126(11) 0.033(5) 0.007(5) -0.003(5) 0.014(7)
O2C 0.020(5) 0.089(7) 0.058(5) 0.012(5) 0.001(4) 0.001(4)
O3C 0.037(6) 0.091(8) 0.094(8) 0.004(6) -0.016(5) 0.021(6)
O4C 0.103(10) 0.071(7) 0.039(5) 0.017(4) 0.000(5) -0.003(6)
C1C 0.041(8) 0.089(10) 0.035(6) 0.012(6) -0.004(5) 0.018(7)
C2C 0.030(7) 0.063(8) 0.041(6) 0.014(5) -0.005(5) -0.001(6)
C3C 0.044(9) 0.068(9) 0.056(7) -0.001(6) -0.007(6) 0.015(7)
C4C 0.052(8) 0.064(8) 0.030(5) 0.006(5) -0.007(5) -0.006(6)
C11 0.035(7) 0.051(7) 0.041(6) 0.018(5) 0.009(5) -0.004(5)
C12 0.032(6) 0.059(7) 0.027(5) 0.003(5) -0.001(4) -0.005(5)
C13 0.028(6) 0.048(6) 0.039(5) 0.012(5) 0.004(5) -0.006(5)
C14 0.034(7) 0.052(7) 0.040(5) 0.011(5) 0.005(5) 0.007(5)
C15 0.043(7) 0.054(7) 0.041(6) 0.009(5) 0.010(5) 0.014(6)
C21 0.032(6) 0.045(6) 0.035(5) -0.002(4) 0.011(5) -0.005(5)
C22 0.041(7) 0.054(7) 0.035(5) -0.002(5) 0.001(5) -0.009(6)
C23 0.043(8) 0.062(8) 0.049(7) -0.025(6) 0.006(6) 0.003(6)
C24 0.043(8) 0.059(8) 0.074(9) 0.004(7) 0.007(7) 0.020(7)
C25 0.067(10) 0.052(7) 0.042(6) 0.012(5) 0.006(6) 0.014(7)
C111 0.043(8) 0.056(7) 0.064(8) 0.021(6) 0.027(6) 0.009(6)
C112 0.056(10) 0.079(11) 0.075(10) 0.020(8) 0.028(8) 0.022(8)
C113 0.071(11) 0.069(10) 0.096(12) 0.037(9) 0.035(10) 0.026(9)
C114 0.031(7) 0.086(11) 0.069(9) 0.025(8) 0.005(6) 0.005(7)
C131 0.066(10) 0.060(8) 0.036(6) 0.006(5) 0.021(6) 0.010(7)
C132 0.066(12) 0.17(2) 0.045(8) 0.009(10) 0.036(8) 0.019(13)
C133 0.082(13) 0.093(12) 0.041(7) 0.003(7) 0.015(7) 0.004(10)
C134 0.086(12) 0.091(12) 0.051(8) 0.025(8) 0.041(8) 0.020(10)
C211 0.032(7) 0.049(7) 0.047(6) -0.001(5) 0.009(5) -0.005(5)
C212 0.042(8) 0.065(8) 0.049(7) -0.002(6) -0.003(6) -0.011(6)
C213 0.031(7) 0.062(9) 0.092(11) 0.005(8) -0.007(7) 0.001(6)
C214 0.051(9) 0.074(10) 0.064(8) 0.000(7) 0.024(7) -0.016(7)
Sb1 0.0715(15) 0.0910(15) 0.0417(8) 0.0142(9) -0.0178(9) -0.0061(12)
F11 0.122(9) 0.109(7) 0.065(5) 0.015(5) 0.000(5) 0.001(6)
F12 0.122(9) 0.109(7) 0.065(5) 0.015(5) 0.000(5) 0.001(6)
F13 0.122(9) 0.109(7) 0.065(5) 0.015(5) 0.000(5) 0.001(6)
F14 0.122(9) 0.109(7) 0.065(5) 0.015(5) 0.000(5) 0.001(6)
F15 0.122(9) 0.109(7) 0.065(5) 0.015(5) 0.000(5) 0.001(6)
F16 0.122(9) 0.109(7) 0.065(5) 0.015(5) 0.000(5) 0.001(6)
Sb2 0.0328(6) 0.0434(5) 0.0443(5) 0.0005(4) -0.0109(4) 0.0048(4)
F21 0.042(4) 0.071(5) 0.059(4) -0.005(4) -0.020(4) 0.016(4)
F22 0.052(5) 0.064(8) 0.059(8) 0.001(6) -0.014(5) 0.001(4)
F23 0.052(5) 0.064(8) 0.059(8) 0.001(6) -0.014(5) 0.001(4)
F22A 0.052(5) 0.064(8) 0.059(8) 0.001(6) -0.014(5) 0.001(4)
F23A 0.052(5) 0.064(8) 0.059(8) 0.001(6) -0.014(5) 0.001(4)
Cl11 0.054(11) 0.062(10) 0.062(9) -0.010(8) -0.009(8) -0.026(8)

loop_
_atom_type_symbol
_atom_type_description
_atom_type_scat_dispersion_real
_atom_type_scat_dispersion_imag
_atom_type_scat_source
C C 0.0181 0.0091 'International Tables Vol C Tables 4.2.6.8 and 6.1.1.4'
H H 0.0000 0.0000 'International Tables Vol C Tables 4.2.6.8 and 6.1.1.4'
O O 0.0492 0.0322 'International Tables Vol C Tables 4.2.6.8 and 6.1.1.4'
F F 0.0727 0.0534 'International Tables Vol C Tables 4.2.6.8 and 6.1.1.4'
P P 0.2955 0.4335 'International Tables Vol C Tables 4.2.6.8 and 6.1.1.4'
Ag Ag 0.1306 4.2820 'International Tables Vol C Tables 4.2.6.8 and 6.1.1.4'
Sb Sb -0.0562 5.8946 'International Tables Vol C Tables 4.2.6.8 and 6.1.1.4'
Ta Ta -5.7959 5.2718 'International Tables Vol C Tables 4.2.6.8 and 6.1.1.4'
Cl Cl 0.3639 0.7018 'International Tables Vol C Tables 4.2.6.8 and 6.1.1.4'

loop_
_exptl_crystal_face_index_h
_exptl_crystal_face_index_k
_exptl_crystal_face_index_l
_exptl_crystal_face_perp_dist
0 -1 1 0.0321
0 1 -1 0.0010
0 0 1 0.0262
0 0 -1 0.0082
-5 1 -7 0.0562
0 -2 -5 0.0113
5 4 3 0.0598
6 1 0 0.0732

loop_
_geom_angle_atom_site_label_1
_geom_angle_atom_site_label_2
_geom_angle_atom_site_label_3
_geom_angle
_geom_angle_site_symmetry_1
_geom_angle_site_symmetry_3
_geom_angle_publ_flag
C1C Ta1 C2C 87.7(5) . . ?
C1C Ta1 C13 128.4(5) . . ?
C2C Ta1 C13 87.3(4) . . ?
C1C Ta1 C14 93.7(5) . . ?
C2C Ta1 C14 79.0(5) . . ?
C13 Ta1 C14 35.1(4) . . ?
C1C Ta1 C12 126.5(5) . . ?
C2C Ta1 C12 122.0(4) . . ?
C13 Ta1 C12 34.9(4) . . ?
C14 Ta1 C12 56.6(4) . . ?
C1C Ta1 C11 93.1(5) . . ?
C2C Ta1 C11 135.5(4) . . ?
C13 Ta1 C11 58.1(4) . . ?
C14 Ta1 C11 56.5(4) . . ?
C12 Ta1 C11 34.0(4) . . ?
C1C Ta1 C15 74.4(5) . . ?
C2C Ta1 C15 105.9(5) . . ?
C13 Ta1 C15 58.0(4) . . ?
C14 Ta1 C15 34.1(4) . . ?
C12 Ta1 C15 56.0(4) . . ?
C11 Ta1 C15 33.6(4) . . ?
C1C Ta1 P3 125.4(4) . . ?
C2C Ta1 P3 122.5(4) . . ?
C13 Ta1 P3 99.8(3) . . ?
C14 Ta1 P3 133.0(3) . . ?
C12 Ta1 P3 77.9(3) . . ?
C11 Ta1 P3 92.7(3) . . ?
C15 Ta1 P3 126.2(3) . . ?
C1C Ta1 P2 76.0(5) . . ?
C2C Ta1 P2 123.7(3) . . ?
C13 Ta1 P2 143.7(3) . . ?
C14 Ta1 P2 153.8(3) . . ?
C12 Ta1 P2 110.4(3) . . ?
C11 Ta1 P2 99.4(3) . . ?
C15 Ta1 P2 119.9(3) . . ?
P3 Ta1 P2 49.47(12) . . ?
C1C Ta1 P1 77.1(4) . . ?
C2C Ta1 P1 75.2(3) . . ?
C13 Ta1 P1 149.0(3) . . ?
C14 Ta1 P1 152.9(3) . . ?
C12 Ta1 P1 147.8(3) . . ?
C11 Ta1 P1 148.0(3) . . ?
C15 Ta1 P1 151.4(3) . . ?
P3 Ta1 P1 70.07(12) . . ?
P2 Ta1 P1 48.83(11) . . ?
C1C Ta1 P4 125.4(4) . . ?
C2C Ta1 P4 74.1(4) . . ?
C13 Ta1 P4 102.1(3) . . ?
C14 Ta1 P4 130.3(3) . . ?
C12 Ta1 P4 106.2(3) . . ?
C11 Ta1 P4 135.4(3) . . ?
C15 Ta1 P4 159.8(3) . . ?
P3 Ta1 P4 48.48(12) . . ?
P2 Ta1 P4 73.15(12) . . ?
P1 Ta1 P4 48.76(11) . . ?
C3C Ta2 C4C 87.9(6) . . ?
C3C Ta2 C24 80.0(6) . . ?
C4C Ta2 C24 92.7(6) . . ?
C3C Ta2 C25 108.1(6) . . ?
C4C Ta2 C25 75.1(5) . . ?
C24 Ta2 C25 34.1(5) . . ?
C3C Ta2 C22 120.7(5) . . ?
C4C Ta2 C22 128.7(5) . . ?
C24 Ta2 C22 57.2(5) . . ?
C25 Ta2 C22 56.6(4) . . ?
C3C Ta2 C23 87.2(5) . . ?
C4C Ta2 C23 127.4(6) . . ?
C24 Ta2 C23 35.0(5) . . ?
C25 Ta2 C23 57.1(5) . . ?
C22 Ta2 C23 34.2(5) . . ?
C3C Ta2 C21 137.1(5) . . ?
C4C Ta2 C21 95.2(5) . . ?
C24 Ta2 C21 57.1(5) . . ?
C25 Ta2 C21 34.0(5) . . ?
C22 Ta2 C21 34.4(4) . . ?
C23 Ta2 C21 57.3(4) . . ?
C3C Ta2 P8 122.1(4) . . ?
C4C Ta2 P8 73.3(4) . . ?
C24 Ta2 P8 152.2(4) . . ?
C25 Ta2 P8 118.1(4) . . ?
C22 Ta2 P8 113.3(4) . . ?
C23 Ta2 P8 146.9(4) . . ?
C21 Ta2 P8 99.5(3) . . ?
C3C Ta2 P7 123.4(4) . . ?
C4C Ta2 P7 122.1(4) . . ?
C24 Ta2 P7 135.8(4) . . ?
C25 Ta2 P7 124.6(4) . . ?
C22 Ta2 P7 79.0(4) . . ?
C23 Ta2 P7 103.7(4) . . ?
C21 Ta2 P7 90.7(3) . . ?
P8 Ta2 P7 49.02(10) . . ?
C3C Ta2 P5 74.4(4) . . ?
C4C Ta2 P5 76.4(4) . . ?
C24 Ta2 P5 152.4(4) . . ?
C25 Ta2 P5 151.3(3) . . ?
C22 Ta2 P5 147.6(3) . . ?
C23 Ta2 P5 150.0(4) . . ?
C21 Ta2 P5 147.8(3) . . ?
P8 Ta2 P5 48.31(11) . . ?
P7 Ta2 P5 69.23(11) . . ?
C3C Ta2 P6 75.1(4) . . ?
C4C Ta2 P6 124.5(4) . . ?
C24 Ta2 P6 133.4(4) . . ?
C25 Ta2 P6 160.4(3) . . ?
C22 Ta2 P6 104.7(3) . . ?
C23 Ta2 P6 104.5(4) . . ?
C21 Ta2 P6 132.7(3) . . ?
P8 Ta2 P6 72.66(11) . . ?
P7 Ta2 P6 48.30(11) . . ?
P5 Ta2 P6 48.26(10) . . ?
P5 Ag1 P1 134.73(13) . . ?
P5 Ag1 P2 94.58(11) . 2_556 ?
P1 Ag1 P2 101.72(11) . 2_556 ?
P5 Ag1 P8 103.28(11) . 2_656 ?
P1 Ag1 P8 90.33(11) . 2_656 ?
P2 Ag1 P8 140.49(12) 2_556 2_656 ?
P2 P1 P4 92.37(19) . . ?
P2 P1 Ag1 139.46(17) . . ?
P4 P1 Ag1 120.54(19) . . ?
P2 P1 Ta1 65.17(12) . . ?
P4 P1 Ta1 66.14(13) . . ?
Ag1 P1 Ta1 146.90(17) . . ?
P1 P2 P3 87.32(19) . . ?
P1 P2 Ag1 117.60(16) . 2_556 ?
P3 P2 Ag1 125.70(19) . 2_556 ?
P1 P2 Ta1 66.00(12) . . ?
P3 P2 Ta1 64.91(12) . . ?
Ag1 P2 Ta1 167.71(18) 2_556 . ?
P4 P3 P2 92.68(19) . . ?
P4 P3 Ta1 67.06(15) . . ?
P2 P3 Ta1 65.62(13) . . ?
P3 P4 P1 87.60(19) . . ?
P3 P4 Ta1 64.46(14) . . ?
P1 P4 Ta1 65.10(14) . . ?
P8 P5 P6 92.48(17) . . ?
P8 P5 Ag1 138.44(16) . . ?
P6 P5 Ag1 128.90(17) . . ?
P8 P5 Ta2 64.93(12) . . ?
P6 P5 Ta2 66.07(13) . . ?
Ag1 P5 Ta2 130.05(15) . . ?
P7 P6 P5 87.51(17) . . ?
P7 P6 Ta2 64.96(12) . . ?
P5 P6 Ta2 65.68(12) . . ?
P6 P7 P8 92.27(17) . . ?
P6 P7 Ta2 66.74(13) . . ?
P8 P7 Ta2 65.28(12) . . ?
P5 P8 P7 87.65(17) . . ?
P5 P8 Ag1 117.23(15) . 2_656 ?
P7 P8 Ag1 147.71(19) . 2_656 ?
P5 P8 Ta2 66.76(13) . . ?
P7 P8 Ta2 65.70(13) . . ?
Ag1 P8 Ta2 141.09(15) 2_656 . ?
O1C C1C Ta1 177.1(13) . . ?
O2C C2C Ta1 178.1(13) . . ?
O3C C3C Ta2 177.2(14) . . ?
O4C C4C Ta2 172.3(14) . . ?
C15 C11 C12 107.6(11) . . ?
C15 C11 C111 124.0(12) . . ?
C12 C11 C111 127.8(12) . . ?
C15 C11 Ta1 73.3(7) . . ?
C12 C11 Ta1 72.1(7) . . ?
C111 C11 Ta1 127.3(7) . . ?
C11 C12 C13 110.3(11) . . ?
C11 C12 Ta1 74.0(7) . . ?
C13 C12 Ta1 71.9(6) . . ?
C11 C12 H12 124.9 . . ?
C13 C12 H12 124.9 . . ?
Ta1 C12 H12 120.9 . . ?
C12 C13 C14 104.3(10) . . ?
C12 C13 C131 127.7(11) . . ?
C14 C13 C131 125.3(11) . . ?
C12 C13 Ta1 73.2(6) . . ?
C14 C13 Ta1 72.7(6) . . ?
C131 C13 Ta1 132.5(9) . . ?
C15 C14 C13 109.5(11) . . ?
C15 C14 Ta1 74.3(7) . . ?
C13 C14 Ta1 72.1(7) . . ?
C15 C14 H14 125.3 . . ?
C13 C14 H14 125.3 . . ?
Ta1 C14 H14 120.0 . . ?
C11 C15 C14 108.2(12) . . ?
C11 C15 Ta1 73.1(8) . . ?
C14 C15 Ta1 71.5(7) . . ?
C11 C15 H15 125.9 . . ?
C14 C15 H15 125.9 . . ?
Ta1 C15 H15 121.2 . . ?
C25 C21 C22 107.0(11) . . ?
C25 C21 C211 125.0(11) . . ?
C22 C21 C211 126.7(11) . . ?
C25 C21 Ta2 72.5(8) . . ?
C22 C21 Ta2 72.3(7) . . ?
C211 C21 Ta2 130.6(8) . . ?
C23 C22 C21 109.0(12) . . ?
C23 C22 Ta2 73.0(7) . . ?
C21 C22 Ta2 73.2(7) . . ?
C23 C22 H22 125.5 . . ?
C21 C22 H22 125.5 . . ?
Ta2 C22 H22 120.0 . . ?
C22 C23 C24 106.6(12) . . ?
C22 C23 C23A 118.9(16) . . ?
C24 C23 C23A 133.4(16) . . ?
C22 C23 C23B 138.7(18) . . ?
C24 C23 C23B 111.7(19) . . ?
C22 C23 Ta2 72.8(7) . . ?
C24 C23 Ta2 71.3(7) . . ?
C23A C23 Ta2 130.1(13) . . ?
C23B C23 Ta2 133.8(16) . . ?
C25 C24 C23 108.2(12) . . ?
C25 C24 Ta2 74.1(8) . . ?
C23 C24 Ta2 73.7(8) . . ?
C25 C24 H24 125.9 . . ?
C23 C24 H24 125.9 . . ?
Ta2 C24 H24 118.2 . . ?
C24 C25 C21 109.2(11) . . ?
C24 C25 Ta2 71.9(9) . . ?
C21 C25 Ta2 73.5(7) . . ?
C24 C25 H25 125.4 . . ?
C21 C25 H25 125.4 . . ?
Ta2 C25 H25 120.9 . . ?
C112 C111 C114 109.7(12) . . ?
C112 C111 C11 111.4(12) . . ?
C114 C111 C11 111.5(12) . . ?
C112 C111 C113 111.6(13) . . ?
C114 C111 C113 106.9(14) . . ?
C11 C111 C113 105.7(10) . . ?
C111 C112 H11A 109.5 . . ?
C111 C112 H11B 109.5 . . ?
H11A C112 H11B 109.5 . . ?
C111 C112 H11C 109.5 . . ?
H11A C112 H11C 109.5 . . ?
H11B C112 H11C 109.5 . . ?
C111 C113 H11D 109.5 . . ?
C111 C113 H11E 109.5 . . ?
H11D C113 H11E 109.5 . . ?
C111 C113 H11F 109.5 . . ?
H11D C113 H11F 109.5 . . ?
H11E C113 H11F 109.5 . . ?
C111 C114 H11G 109.5 . . ?
C111 C114 H11H 109.5 . . ?
H11G C114 H11H 109.5 . . ?
C111 C114 H11I 109.5 . . ?
H11G C114 H11I 109.5 . . ?
H11H C114 H11I 109.5 . . ?
C132 C131 C13 114.3(12) . . ?
C132 C131 C133 109.5(15) . . ?
C13 C131 C133 109.1(12) . . ?
C132 C131 C134 110.2(15) . . ?
C13 C131 C134 105.7(11) . . ?
C133 C131 C134 107.7(14) . . ?
C131 C132 H13A 109.5 . . ?
C131 C132 H13B 109.5 . . ?
H13A C132 H13B 109.5 . . ?
C131 C132 H13C 109.5 . . ?
H13A C132 H13C 109.5 . . ?
H13B C132 H13C 109.5 . . ?
C131 C133 H13D 109.5 . . ?
C131 C133 H13E 109.5 . . ?
H13D C133 H13E 109.5 . . ?
C131 C133 H13F 109.5 . . ?
H13D C133 H13F 109.5 . . ?
H13E C133 H13F 109.5 . . ?
C131 C134 H13G 109.5 . . ?
C131 C134 H13H 109.5 . . ?
H13G C134 H13H 109.5 . . ?
C131 C134 H13I 109.5 . . ?
H13G C134 H13I 109.5 . . ?
H13H C134 H13I 109.5 . . ?
C214 C211 C21 110.4(12) . . ?
C214 C211 C213 109.0(13) . . ?
C21 C211 C213 113.0(11) . . ?
C214 C211 C212 109.5(11) . . ?
C21 C211 C212 106.2(10) . . ?
C213 C211 C212 108.7(12) . . ?
C211 C212 H21A 109.5 . . ?
C211 C212 H21B 109.5 . . ?
H21A C212 H21B 109.5 . . ?
C211 C212 H21C 109.5 . . ?
H21A C212 H21C 109.5 . . ?
H21B C212 H21C 109.5 . . ?
C211 C213 H21D 109.5 . . ?
C211 C213 H21E 109.5 . . ?
H21D C213 H21E 109.5 . . ?
C211 C213 H21F 109.5 . . ?
H21D C213 H21F 109.5 . . ?
H21E C213 H21F 109.5 . . ?
C211 C214 H21G 109.5 . . ?
C211 C214 H21H 109.5 . . ?
H21G C214 H21H 109.5 . . ?
C211 C214 H21I 109.5 . . ?
H21G C214 H21I 109.5 . . ?
H21H C214 H21I 109.5 . . ?
C235 C23B C236 102(4) . . ?
C235 C23B C23 124(3) . . ?
C236 C23B C23 100(3) . . ?
C235 C23B C237 129(3) . . ?
C236 C23B C237 87(3) . . ?
C23 C23B C237 102(3) . . ?
C23B C235 H23A 109.5 . . ?
C23B C235 H23B 109.5 . . ?
H23A C235 H23B 109.5 . . ?
C23B C235 H23C 109.5 . . ?
H23A C235 H23C 109.5 . . ?
H23B C235 H23C 109.5 . . ?
C23B C236 H23D 109.5 . . ?
C23B C236 H23E 109.5 . . ?
H23D C236 H23E 109.5 . . ?
C23B C236 H23F 109.5 . . ?
H23D C236 H23F 109.5 . . ?
H23E C236 H23F 109.5 . . ?
C23B C237 H23G 109.5 . . ?
C23B C237 H23H 109.5 . . ?
H23G C237 H23H 109.5 . . ?
C23B C237 H23I 109.5 . . ?
H23G C237 H23I 109.5 . . ?
H23H C237 H23I 109.5 . . ?
C234 C23A C232 103(3) . . ?
C234 C23A C23 117(2) . . ?
C232 C23A C23 113(2) . . ?
C234 C23A C233 122(2) . . ?
C232 C23A C233 100(2) . . ?
C23 C23A C233 100.2(18) . . ?
C23A C232 H23J 109.5 . . ?
C23A C232 H23K 109.5 . . ?
H23J C232 H23K 109.5 . . ?
C23A C232 H23L 109.5 . . ?
H23J C232 H23L 109.5 . . ?
H23K C232 H23L 109.5 . . ?
C23A C233 H23M 109.5 . . ?
C23A C233 H23N 109.5 . . ?
H23M C233 H23N 109.5 . . ?
C23A C233 H23O 109.5 . . ?
H23M C233 H23O 109.5 . . ?
H23N C233 H23O 109.5 . . ?
C23A C234 H23P 109.5 . . ?
C23A C234 H23Q 109.5 . . ?
H23P C234 H23Q 109.5 . . ?
C23A C234 H23R 109.5 . . ?
H23P C234 H23R 109.5 . . ?
H23Q C234 H23R 109.5 . . ?
F14 Sb1 F12 171.1(13) . . ?
F14 Sb1 F16 92.4(12) . . ?
F12 Sb1 F16 95.9(12) . . ?
F14 Sb1 F11 93.7(12) . . ?
F12 Sb1 F11 89.2(12) . . ?
F16 Sb1 F11 92.0(11) . . ?
F14 Sb1 F13 91.5(12) . . ?
F12 Sb1 F13 80.0(12) . . ?
F16 Sb1 F13 175.0(13) . . ?
F11 Sb1 F13 90.7(11) . . ?
F14 Sb1 F15 84.3(12) . . ?
F12 Sb1 F15 92.5(12) . . ?
F16 Sb1 F15 89.7(11) . . ?
F11 Sb1 F15 177.4(12) . . ?
F13 Sb1 F15 87.7(11) . . ?
F23A Sb2 F23A 180.0 2_666 . ?
F23A Sb2 F21 90.5(7) 2_666 2_666 ?
F23A Sb2 F21 89.5(7) . 2_666 ?
F23A Sb2 F21 89.5(7) 2_666 . ?
F23A Sb2 F21 90.5(7) . . ?
F21 Sb2 F21 180.0(5) 2_666 . ?
F21 Sb2 F23 89.4(7) 2_666 2_666 ?
F21 Sb2 F23 90.6(7) . 2_666 ?
F21 Sb2 F23 90.6(7) 2_666 . ?
F21 Sb2 F23 89.4(7) . . ?
F23 Sb2 F23 180.0(17) 2_666 . ?
F23A Sb2 F22A 91.2(8) 2_666 2_666 ?
F23A Sb2 F22A 88.8(8) . 2_666 ?
F21 Sb2 F22A 86.8(7) 2_666 2_666 ?
F21 Sb2 F22A 93.2(7) . 2_666 ?
F23A Sb2 F22A 88.8(8) 2_666 . ?
F23A Sb2 F22A 91.2(8) . . ?
F21 Sb2 F22A 93.2(7) 2_666 . ?
F21 Sb2 F22A 86.8(7) . . ?
F22A Sb2 F22A 180.0 2_666 . ?
F21 Sb2 F22 89.1(6) 2_666 . ?
F21 Sb2 F22 90.9(7) . . ?
F23 Sb2 F22 89.3(8) 2_666 . ?
F23 Sb2 F22 90.7(8) . . ?
F21 Sb2 F22 90.9(7) 2_666 2_666 ?
F21 Sb2 F22 89.1(6) . 2_666 ?
F23 Sb2 F22 90.7(8) 2_666 2_666 ?
F23 Sb2 F22 89.3(8) . 2_666 ?
F22 Sb2 F22 180.0 . 2_666 ?
Cl11 C1S Cl12 118(6) . . ?
Cl11 C1S H1SA 107.8 . . ?
Cl12 C1S H1SA 107.8 . . ?
Cl11 C1S H1SB 107.8 . . ?
Cl12 C1S H1SB 107.8 . . ?
H1SA C1S H1SB 107.2 . . ?
Cl22 C2S Cl21 98(3) . . ?
Cl22 C2S H2SA 112.2 . . ?
Cl21 C2S H2SA 112.2 . . ?
Cl22 C2S H2SB 112.2 . . ?
Cl21 C2S H2SB 112.2 . . ?
H2SA C2S H2SB 109.8 . . ?

loop_
_geom_bond_atom_site_label_1
_geom_bond_atom_site_label_2
_geom_bond_distance
_geom_bond_site_symmetry_2
_geom_bond_publ_flag
Ta1 C1C 2.102(13) . ?
Ta1 C2C 2.140(13) . ?
Ta1 C13 2.380(10) . ?
Ta1 C14 2.389(12) . ?
Ta1 C12 2.398(12) . ?
Ta1 C11 2.423(13) . ?
Ta1 C15 2.425(13) . ?
Ta1 P3 2.596(4) . ?
Ta1 P2 2.611(3) . ?
Ta1 P1 2.629(3) . ?
Ta1 P4 2.650(4) . ?
Ta2 C3C 2.093(15) . ?
Ta2 C4C 2.110(11) . ?
Ta2 C24 2.359(15) . ?
Ta2 C25 2.387(15) . ?
Ta2 C22 2.388(12) . ?
Ta2 C23 2.391(12) . ?
Ta2 C21 2.400(12) . ?
Ta2 P8 2.606(3) . ?
Ta2 P7 2.615(3) . ?
Ta2 P5 2.644(3) . ?
Ta2 P6 2.652(3) . ?
Ag1 P5 2.494(3) . ?
Ag1 P1 2.511(3) . ?
Ag1 P2 2.551(3) 2_556 ?
Ag1 P8 2.563(3) 2_656 ?
P1 P2 2.166(5) . ?
P1 P4 2.179(5) . ?
P2 P3 2.179(5) . ?
P2 Ag1 2.551(3) 2_556 ?
P3 P4 2.155(5) . ?
P5 P8 2.149(5) . ?
P5 P6 2.165(4) . ?
P6 P7 2.155(5) . ?
P7 P8 2.166(4) . ?
P8 Ag1 2.563(3) 2_656 ?
O1C C1C 1.115(16) . ?
O2C C2C 1.094(15) . ?
O3C C3C 1.141(17) . ?
O4C C4C 1.113(15) . ?
C11 C15 1.399(19) . ?
C11 C12 1.408(17) . ?
C11 C111 1.551(18) . ?
C12 C13 1.433(17) . ?
C12 H12 0.9500 . ?
C13 C14 1.439(17) . ?
C13 C131 1.526(16) . ?
C14 C15 1.413(17) . ?
C14 H14 0.9500 . ?
C15 H15 0.9500 . ?
C21 C25 1.401(18) . ?
C21 C22 1.418(16) . ?
C21 C211 1.527(17) . ?
C22 C23 1.40(2) . ?
C22 H22 0.9500 . ?
C23 C24 1.43(2) . ?
C23 C23A 1.53(3) . ?
C23 C23B 1.56(4) . ?
C24 C25 1.39(2) . ?
C24 H24 0.9500 . ?
C25 H25 0.9500 . ?
C111 C112 1.50(2) . ?
C111 C114 1.53(2) . ?
C111 C113 1.57(2) . ?
C112 H11A 0.9800 . ?
C112 H11B 0.9800 . ?
C112 H11C 0.9800 . ?
C113 H11D 0.9800 . ?
C113 H11E 0.9800 . ?
C113 H11F 0.9800 . ?
C114 H11G 0.9800 . ?
C114 H11H 0.9800 . ?
C114 H11I 0.9800 . ?
C131 C132 1.47(2) . ?
C131 C133 1.54(2) . ?
C131 C134 1.55(2) . ?
C132 H13A 0.9800 . ?
C132 H13B 0.9800 . ?
C132 H13C 0.9800 . ?
C133 H13D 0.9800 . ?
C133 H13E 0.9800 . ?
C133 H13F 0.9800 . ?
C134 H13G 0.9800 . ?
C134 H13H 0.9800 . ?
C134 H13I 0.9800 . ?
C211 C214 1.526(18) . ?
C211 C213 1.53(2) . ?
C211 C212 1.563(18) . ?
C212 H21A 0.9800 . ?
C212 H21B 0.9800 . ?
C212 H21C 0.9800 . ?
C213 H21D 0.9800 . ?
C213 H21E 0.9800 . ?
C213 H21F 0.9800 . ?
C214 H21G 0.9800 . ?
C214 H21H 0.9800 . ?
C214 H21I 0.9800 . ?
C23B C235 1.45(6) . ?
C23B C236 1.51(6) . ?
C23B C237 1.62(5) . ?
C235 H23A 0.9800 . ?
C235 H23B 0.9800 . ?
C235 H23C 0.9800 . ?
C236 H23D 0.9800 . ?
C236 H23E 0.9800 . ?
C236 H23F 0.9800 . ?
C237 H23G 0.9800 . ?
C237 H23H 0.9800 . ?
C237 H23I 0.9800 . ?
C23A C234 1.49(4) . ?
C23A C232 1.52(5) . ?
C23A C233 1.65(4) . ?
C232 H23J 0.9800 . ?
C232 H23K 0.9800 . ?
C232 H23L 0.9800 . ?
C233 H23M 0.9800 . ?
C233 H23N 0.9800 . ?
C233 H23O 0.9800 . ?
C234 H23P 0.9800 . ?
C234 H23Q 0.9800 . ?
C234 H23R 0.9800 . ?
Sb1 F14 1.71(3) . ?
Sb1 F12 1.78(3) . ?
Sb1 F16 1.80(3) . ?
Sb1 F11 1.83(2) . ?
Sb1 F13 1.87(3) . ?
Sb1 F15 1.88(2) . ?
Sb2 F23A 1.86(2) 2_666 ?
Sb2 F23A 1.86(2) . ?
Sb2 F21 1.868(7) 2_666 ?
Sb2 F21 1.868(7) . ?
Sb2 F23 1.89(2) 2_666 ?
Sb2 F23 1.89(2) . ?
Sb2 F22A 1.89(2) 2_666 ?
Sb2 F22A 1.89(2) . ?
Sb2 F22 1.89(2) . ?
Sb2 F22 1.89(2) 2_666 ?
C1S Cl11 1.48(9) . ?
C1S Cl12 1.86(9) . ?
C1S H1SA 0.9900 . ?
C1S H1SB 0.9900 . ?
C2S Cl22 1.79(2) . ?
C2S Cl21 1.80(2) . ?
C2S H2SA 0.9900 . ?
C2S H2SB 0.9900 . ?

loop_
_exptl_oxdiff_crystal_face_indexfrac_h
_exptl_oxdiff_crystal_face_indexfrac_k
_exptl_oxdiff_crystal_face_indexfrac_l
_exptl_oxdiff_crystal_face_x
_exptl_oxdiff_crystal_face_y
_exptl_oxdiff_crystal_face_z
-0.0000 -1.0000 1.0000 -0.1348 -0.0026 -0.0020
0.0000 1.0000 -1.0000 0.1348 0.0026 0.0020
0.0000 -0.0000 1.0000 -0.0545 0.0594 0.0428
-0.0000 0.0000 -1.0000 0.0545 -0.0594 -0.0428
-5.0001 0.9999 -7.0001 0.3594 -0.0097 -0.9130
-0.0000 -2.0000 -5.0000 0.1117 -0.4209 -0.3036
5.0001 4.0000 3.0001 0.2599 0.0820 0.9660
6.0001 1.0001 0.0001 0.2028 -0.3509 0.8348
